data_2211866
loop_
_publ_author_name
'Pei-Liang Zhao'

_publ_section_title
;
 3-(4,6-Dimethylpyrimidin-2-ylsulfanyl)-2,2-dimethylchroman-4-one
;
_journal_coeditor_code IS2126
_journal_issue 1
_journal_name_full 'Acta Crystallographica Section E'
_journal_page_first o370
_journal_page_last o371
_journal_paper_doi 10.1107/S1600536806054316
_journal_volume 63
_journal_year 2007
_chemical_formula_iupac 'C17 H18 N2 O2 S'
_chemical_formula_moiety 'C17 H18 N2 O2 S'
_chemical_formula_sum 'C17 H18 N2 O2 S'
_chemical_formula_weight 314.39
_chemical_name_systematic
;
3-(4,6-Dimethylpyrimidin-2-ylsulfanyl)-2,2-dimethylchroman-4-one
;
_space_group_IT_number 2
_symmetry_cell_setting triclinic
_symmetry_space_group_name_Hall '-P 1'
_symmetry_space_group_name_H-M 'P -1'
_atom_sites_solution_hydrogens geom
_atom_sites_solution_primary direct
_atom_sites_solution_secondary difmap
_audit_creation_method SHELXL97
_cell_angle_alpha 92.954(2)
_cell_angle_beta 99.926(3)
_cell_angle_gamma 105.329(2)
_cell_formula_units_Z 2
_cell_length_a 8.3523(12)
_cell_length_b 9.1835(13)
_cell_length_c 11.4241(16)
_cell_measurement_reflns_used 1334
_cell_measurement_temperature 292(2)
_cell_measurement_theta_max 22.37
_cell_measurement_theta_min 2.31
_cell_volume 828.1(2)
_computing_cell_refinement 'SAINT-Plus (Bruker, 2001)'
_computing_data_collection 'SMART (Bruker, 2001)'
_computing_data_reduction SAINT-Plus
_computing_molecular_graphics 'SHELXTL (Bruker, 2001)'
_computing_publication_material SHELXTL
_computing_structure_refinement 'SHELXL97 (Sheldrick, 1997)'
_computing_structure_solution 'SHELXS97 (Sheldrick, 1997)'
_diffrn_ambient_temperature 292(2)
_diffrn_measured_fraction_theta_full 0.981
_diffrn_measured_fraction_theta_max 0.981
_diffrn_measurement_device_type 'Bruker SMART 4K CCD area-detector'
_diffrn_measurement_method '\f and \w'
_diffrn_radiation_monochromator graphite
_diffrn_radiation_source 'fine-focus sealed tube'
_diffrn_radiation_type MoK\a
_diffrn_radiation_wavelength 0.71073
_diffrn_reflns_av_R_equivalents 0.0354
_diffrn_reflns_av_sigmaI/netI 0.0517
_diffrn_reflns_limit_h_max 10
_diffrn_reflns_limit_h_min -10
_diffrn_reflns_limit_k_max 11
_diffrn_reflns_limit_k_min -11
_diffrn_reflns_limit_l_max 9
_diffrn_reflns_limit_l_min -14
_diffrn_reflns_number 4725
_diffrn_reflns_theta_full 26.00
_diffrn_reflns_theta_max 26.00
_diffrn_reflns_theta_min 1.82
_diffrn_standards_number 0
_exptl_absorpt_coefficient_mu 0.204
_exptl_absorpt_correction_type none
_exptl_crystal_colour colourless
_exptl_crystal_density_diffrn 1.261
_exptl_crystal_density_method 'not measured'
_exptl_crystal_description block
_exptl_crystal_F_000 332
_exptl_crystal_size_max 0.30
_exptl_crystal_size_mid 0.20
_exptl_crystal_size_min 0.04
_refine_diff_density_max 0.403
_refine_diff_density_min -0.180
_refine_ls_extinction_method none
_refine_ls_goodness_of_fit_ref 0.965
_refine_ls_hydrogen_treatment constr
_refine_ls_matrix_type full
_refine_ls_number_parameters 203
_refine_ls_number_reflns 3191
_refine_ls_number_restraints 0
_refine_ls_restrained_S_all 0.965
_refine_ls_R_factor_all 0.0872
_refine_ls_R_factor_gt 0.0552
_refine_ls_shift/su_max 0.002
_refine_ls_shift/su_mean 0.000
_refine_ls_structure_factor_coef Fsqd
_refine_ls_weighting_details 'calc w = 1/[\s^2^(Fo^2^)+(0.1018P)^2^] where P=(Fo^2^+2Fc^2^)/3'
_refine_ls_weighting_scheme calc
_refine_ls_wR_factor_gt 0.1544
_refine_ls_wR_factor_ref 0.1813
_reflns_number_gt 1955
_reflns_number_total 3191
_reflns_threshold_expression I>2\s(I)
_cod_data_source_file is2126.cif
_cod_data_source_block I
_cod_depositor_comments
;
The following automatic conversions were performed:
'_symmetry_cell_setting' value 'Triclinic' changed to 'triclinic'
according to '/home/saulius/struct/CIF-dictionaries/cif_core.dic'
dictionary named 'cif_core.dic' version 2.4.1 from 2010-06-29.

Automatic conversion script
Id: cif_fix_enum 1527 2010-12-29 10:47:43Z saulius 

The following automatic conversions were performed:

'_symmetry_cell_setting' value 'Triclinic' changed to 'triclinic'
according to /home/saulius/struct/CIF-dictionaries/cif_core.dic
dictionary named 'cif_core.dic' version 2.4.1 from 2010-06-29.

Automatic conversion script
Id: cif_fix_values 1715 2011-07-08 13:25:40Z adriana 
;
_cod_database_code 2211866
_cod_database_fobs_code 2211866

loop_
_symmetry_equiv_pos_as_xyz
'x, y, z'
'-x, -y, -z'

loop_
_atom_site_type_symbol
_atom_site_label
_atom_site_fract_x
_atom_site_fract_y
_atom_site_fract_z
_atom_site_U_iso_or_equiv
_atom_site_adp_type
_atom_site_calc_flag
_atom_site_refinement_flags
_atom_site_occupancy
C C1 0.8907(4) 1.1859(5) 0.5587(3) 0.0989(12) Uani d . 1
H H1A 0.8731 1.1495 0.6340 0.148 Uiso calc R 1
H H1B 0.9448 1.2931 0.5704 0.148 Uiso calc R 1
H H1C 0.9612 1.1346 0.5252 0.148 Uiso calc R 1
C C2 0.3192(5) 1.2724(5) 0.4224(3) 0.1006(12) Uani d . 1
H H2A 0.3144 1.3395 0.3610 0.151 Uiso calc R 1
H H2B 0.3443 1.3295 0.4993 0.151 Uiso calc R 1
H H2C 0.2121 1.1972 0.4131 0.151 Uiso calc R 1
C C3 0.7244(4) 1.1557(3) 0.4755(2) 0.0641(7) Uani d . 1
C C4 0.6066(5) 1.2307(4) 0.4926(3) 0.0745(9) Uani d . 1
H H4 0.6287 1.3040 0.5571 0.089 Uiso calc R 1
C C5 0.4556(4) 1.1954(3) 0.4127(3) 0.0667(8) Uani d . 1
C C6 0.5417(3) 1.0219(3) 0.3125(2) 0.0554(7) Uani d . 1
C C7 0.6661(3) 0.8115(3) 0.1964(2) 0.0604(7) Uani d . 1
H H7 0.7515 0.8713 0.2636 0.072 Uiso calc R 1
C C8 0.6349(4) 0.6472(3) 0.2212(2) 0.0626(7) Uani d . 1
C C9 0.7709(3) 0.5816(3) 0.2025(2) 0.0559(7) Uani d . 1
C C10 0.8992(3) 0.6598(3) 0.1471(2) 0.0562(7) Uani d . 1
C C11 1.0357(4) 0.6038(4) 0.1390(3) 0.0698(8) Uani d . 1
H H11 1.1214 0.6561 0.1019 0.084 Uiso calc R 1
C C12 1.0442(5) 0.4716(4) 0.1856(3) 0.0853(10) Uani d . 1
H H12 1.1363 0.4345 0.1802 0.102 Uiso calc R 1
C C13 0.9184(5) 0.3921(4) 0.2406(3) 0.0885(10) Uani d . 1
H H13 0.9256 0.3024 0.2724 0.106 Uiso calc R 1
C C14 0.7838(4) 0.4465(4) 0.2477(3) 0.0773(9) Uani d . 1
H H14 0.6981 0.3920 0.2836 0.093 Uiso calc R 1
C C15 0.7430(4) 0.8393(3) 0.0839(3) 0.0656(8) Uani d . 1
C C16 0.8038(5) 1.0080(4) 0.0705(4) 0.1076(13) Uani d . 1
H H16A 0.8891 1.0576 0.1387 0.161 Uiso calc R 1
H H16B 0.7102 1.0512 0.0651 0.161 Uiso calc R 1
H H16C 0.8504 1.0217 -0.0006 0.161 Uiso calc R 1
C C17 0.6251(4) 0.7482(4) -0.0271(3) 0.0843(10) Uani d . 1
H H17A 0.6801 0.7642 -0.0944 0.126 Uiso calc R 1
H H17B 0.5237 0.7804 -0.0417 0.126 Uiso calc R 1
H H17C 0.5969 0.6423 -0.0156 0.126 Uiso calc R 1
N N1 0.6925(3) 1.0489(2) 0.38267(19) 0.0575(6) Uani d . 1
N N2 0.4214(3) 1.0897(3) 0.3210(2) 0.0661(6) Uani d . 1
O O2 0.5113(3) 0.5780(3) 0.2577(2) 0.0997(8) Uani d . 1
O O3 0.8996(2) 0.7936(2) 0.10223(18) 0.0712(6) Uani d . 1
S S1 0.48189(10) 0.87831(10) 0.19216(7) 0.0817(4) Uani d . 1

loop_
_atom_site_aniso_label
_atom_site_aniso_U_11
_atom_site_aniso_U_22
_atom_site_aniso_U_33
_atom_site_aniso_U_12
_atom_site_aniso_U_13
_atom_site_aniso_U_23
C1 0.080(2) 0.120(3) 0.081(2) 0.020(2) -0.0026(18) -0.028(2)
C2 0.111(3) 0.116(3) 0.106(3) 0.068(3) 0.046(2) 0.023(2)
C3 0.0700(19) 0.0637(17) 0.0568(17) 0.0113(15) 0.0187(14) 0.0067(14)
C4 0.101(3) 0.0661(19) 0.0630(18) 0.0255(18) 0.0293(18) 0.0050(14)
C5 0.080(2) 0.0710(19) 0.0699(19) 0.0364(16) 0.0410(17) 0.0267(16)
C6 0.0575(17) 0.0623(16) 0.0530(15) 0.0206(13) 0.0200(13) 0.0125(12)
C7 0.0503(16) 0.0673(18) 0.0596(16) 0.0164(13) 0.0044(12) -0.0099(13)
C8 0.0586(18) 0.0730(19) 0.0515(16) 0.0099(14) 0.0116(13) 0.0044(13)
C9 0.0596(16) 0.0554(16) 0.0485(14) 0.0101(13) 0.0095(12) 0.0030(12)
C10 0.0637(17) 0.0540(16) 0.0501(15) 0.0171(13) 0.0087(12) 0.0014(12)
C11 0.072(2) 0.078(2) 0.0654(18) 0.0265(16) 0.0210(15) 0.0085(15)
C12 0.097(3) 0.091(3) 0.080(2) 0.051(2) 0.012(2) 0.0042(19)
C13 0.105(3) 0.071(2) 0.095(3) 0.032(2) 0.018(2) 0.0210(18)
C14 0.078(2) 0.070(2) 0.082(2) 0.0123(17) 0.0175(17) 0.0240(16)
C15 0.0683(19) 0.0567(17) 0.0741(19) 0.0193(14) 0.0154(15) 0.0133(14)
C16 0.112(3) 0.063(2) 0.156(4) 0.027(2) 0.036(3) 0.040(2)
C17 0.104(3) 0.096(2) 0.0558(18) 0.035(2) 0.0115(17) 0.0105(16)
N1 0.0556(14) 0.0631(14) 0.0548(13) 0.0171(11) 0.0142(11) 0.0013(11)
N2 0.0694(16) 0.0757(16) 0.0631(15) 0.0295(13) 0.0207(12) 0.0204(12)
O2 0.0849(17) 0.1111(19) 0.1159(19) 0.0232(14) 0.0525(15) 0.0387(15)
O3 0.0669(13) 0.0640(12) 0.0907(14) 0.0195(10) 0.0300(10) 0.0241(10)
S1 0.0605(5) 0.0904(7) 0.0777(6) 0.0293(4) -0.0068(4) -0.0198(4)

loop_
_atom_type_symbol
_atom_type_description
_atom_type_scat_dispersion_real
_atom_type_scat_dispersion_imag
_atom_type_scat_source
C C 0.0033 0.0016 'International Tables Vol C Tables 4.2.6.8 and 6.1.1.4'
H H 0.0000 0.0000 'International Tables Vol C Tables 4.2.6.8 and 6.1.1.4'
N N 0.0061 0.0033 'International Tables Vol C Tables 4.2.6.8 and 6.1.1.4'
O O 0.0106 0.0060 'International Tables Vol C Tables 4.2.6.8 and 6.1.1.4'
S S 0.1246 0.1234 'International Tables Vol C Tables 4.2.6.8 and 6.1.1.4'

loop_
_geom_angle_atom_site_label_1
_geom_angle_atom_site_label_2
_geom_angle_atom_site_label_3
_geom_angle
C3 C1 H1A 109.5
C3 C1 H1B 109.5
H1A C1 H1B 109.5
C3 C1 H1C 109.5
H1A C1 H1C 109.5
H1B C1 H1C 109.5
C5 C2 H2A 109.5
C5 C2 H2B 109.5
H2A C2 H2B 109.5
C5 C2 H2C 109.5
H2A C2 H2C 109.5
H2B C2 H2C 109.5
N1 C3 C4 120.9(3)
N1 C3 C1 116.9(3)
C4 C3 C1 122.2(3)
C5 C4 C3 118.7(3)
C5 C4 H4 120.7
C3 C4 H4 120.7
N2 C5 C4 121.3(3)
N2 C5 C2 115.8(3)
C4 C5 C2 122.9(3)
N1 C6 N2 128.0(2)
N1 C6 S1 119.36(19)
N2 C6 S1 112.6(2)
C8 C7 C15 111.1(2)
C8 C7 S1 112.7(2)
C15 C7 S1 112.68(19)
C8 C7 H7 106.6
C15 C7 H7 106.6
S1 C7 H7 106.6
O2 C8 C9 123.0(3)
O2 C8 C7 123.1(3)
C9 C8 C7 113.8(2)
C14 C9 C10 118.1(3)
C14 C9 C8 121.4(3)
C10 C9 C8 120.3(2)
O3 C10 C11 117.2(3)
O3 C10 C9 122.6(2)
C11 C10 C9 120.2(3)
C12 C11 C10 119.7(3)
C12 C11 H11 120.2
C10 C11 H11 120.2
C11 C12 C13 121.1(3)
C11 C12 H12 119.5
C13 C12 H12 119.5
C14 C13 C12 119.2(3)
C14 C13 H13 120.4
C12 C13 H13 120.4
C13 C14 C9 121.7(3)
C13 C14 H14 119.2
C9 C14 H14 119.2
O3 C15 C17 108.9(2)
O3 C15 C16 103.0(2)
C17 C15 C16 113.1(3)
O3 C15 C7 107.7(2)
C17 C15 C7 112.1(3)
C16 C15 C7 111.4(3)
C15 C16 H16A 109.5
C15 C16 H16B 109.5
H16A C16 H16B 109.5
C15 C16 H16C 109.5
H16A C16 H16C 109.5
H16B C16 H16C 109.5
C15 C17 H17A 109.5
C15 C17 H17B 109.5
H17A C17 H17B 109.5
C15 C17 H17C 109.5
H17A C17 H17C 109.5
H17B C17 H17C 109.5
C6 N1 C3 115.3(2)
C6 N2 C5 115.8(2)
C10 O3 C15 118.8(2)
C6 S1 C7 103.88(12)

loop_
_geom_bond_atom_site_label_1
_geom_bond_atom_site_label_2
_geom_bond_distance
C1 C3 1.491(4)
C1 H1A 0.9600
C1 H1B 0.9600
C1 H1C 0.9600
C2 C5 1.507(4)
C2 H2A 0.9600
C2 H2B 0.9600
C2 H2C 0.9600
C3 N1 1.347(3)
C3 C4 1.376(4)
C4 C5 1.373(4)
C4 H4 0.9300
C5 N2 1.329(4)
C6 N1 1.326(3)
C6 N2 1.328(3)
C6 S1 1.763(3)
C7 C8 1.512(4)
C7 C15 1.537(4)
C7 S1 1.796(3)
C7 H7 0.9800
C8 O2 1.213(3)
C8 C9 1.460(4)
C9 C14 1.391(4)
C9 C10 1.393(4)
C10 O3 1.354(3)
C10 C11 1.384(4)
C11 C12 1.365(5)
C11 H11 0.9300
C12 C13 1.378(5)
C12 H12 0.9300
C13 C14 1.358(4)
C13 H13 0.9300
C14 H14 0.9300
C15 O3 1.461(3)
C15 C17 1.517(4)
C15 C16 1.523(4)
C16 H16A 0.9600
C16 H16B 0.9600
C16 H16C 0.9600
C17 H17A 0.9600
C17 H17B 0.9600
C17 H17C 0.9600

loop_
_geom_hbond_atom_site_label_D
_geom_hbond_atom_site_label_H
_geom_hbond_atom_site_label_A
_geom_hbond_site_symmetry_A
_geom_hbond_distance_DH
_geom_hbond_distance_HA
_geom_hbond_distance_DA
_geom_hbond_angle_DHA
C7 H7 N1 . 0.98 2.28 2.905(3) 121
C16 H16B S1 . 0.96 2.80 3.216(4) 107
C1 H1B Cg1 2_776 0.96 2.97 3.614(4) 125
C14 H14 Cg2 1_545 0.93 2.89 3.702(4) 146

loop_
_geom_torsion_atom_site_label_1
_geom_torsion_atom_site_label_2
_geom_torsion_atom_site_label_3
_geom_torsion_atom_site_label_4
_geom_torsion
N1 C3 C4 C5 -0.4(4)
C1 C3 C4 C5 -179.3(3)
C3 C4 C5 N2 0.8(4)
C3 C4 C5 C2 -179.1(3)
C15 C7 C8 O2 -141.5(3)
S1 C7 C8 O2 -13.9(4)
C15 C7 C8 C9 41.3(3)
S1 C7 C8 C9 168.86(18)
O2 C8 C9 C14 -13.0(4)
C7 C8 C9 C14 164.3(2)
O2 C8 C9 C10 172.3(3)
C7 C8 C9 C10 -10.5(3)
C14 C9 C10 O3 -178.8(2)
C8 C9 C10 O3 -3.9(4)
C14 C9 C10 C11 -0.7(4)
C8 C9 C10 C11 174.3(2)
O3 C10 C11 C12 178.2(3)
C9 C10 C11 C12 0.0(4)
C10 C11 C12 C13 0.2(5)
C11 C12 C13 C14 0.3(5)
C12 C13 C14 C9 -1.0(5)
C10 C9 C14 C13 1.2(4)
C8 C9 C14 C13 -173.7(3)
C8 C7 C15 O3 -57.6(3)
S1 C7 C15 O3 174.83(16)
C8 C7 C15 C17 62.2(3)
S1 C7 C15 C17 -65.4(3)
C8 C7 C15 C16 -169.9(3)
S1 C7 C15 C16 62.5(3)
N2 C6 N1 C3 1.9(4)
S1 C6 N1 C3 -177.08(19)
C4 C3 N1 C6 -0.8(4)
C1 C3 N1 C6 178.2(3)
N1 C6 N2 C5 -1.5(4)
S1 C6 N2 C5 177.53(19)
C4 C5 N2 C6 0.0(4)
C2 C5 N2 C6 180.0(2)
C11 C10 O3 C15 166.1(2)
C9 C10 O3 C15 -15.7(4)
C17 C15 O3 C10 -76.1(3)
C16 C15 O3 C10 163.5(3)
C7 C15 O3 C10 45.7(3)
N1 C6 S1 C7 -3.2(2)
N2 C6 S1 C7 177.65(19)
C8 C7 S1 C6 116.62(19)
C15 C7 S1 C6 -116.7(2)
